data_4031818
loop_
_publ_author_name
'Engelhart, Jens U.'
'Paulus, Fabian'
'Schaffroth, Manuel'
'Vasilenko, Vladislav'
'Tverskoy, Olena'
'Rominger, Frank'
'Bunz, Uwe H. F.'

_publ_section_title
;
 Halogenated Symmetrical Tetraazapentacenes: Synthesis, Structures, and
 Properties.
;
_journal_issue 3
_journal_name_full 'The Journal of organic chemistry'
_journal_page_first 1198
_journal_page_last 1205
_journal_paper_doi 10.1021/acs.joc.5b02731
_journal_volume 81
_journal_year 2016
_chemical_formula_sum 'C40 H46 Br4 N4 O0.5 Si2'
_chemical_formula_weight 966.63
_chemical_name_common '1b in manuscript'
_chemical_name_systematic
; 
 ? 
;
_space_group_crystal_system triclinic
_space_group_IT_number 2
_space_group_name_Hall '-P 1'
_space_group_name_H-M_alt 'P -1'
_symmetry_space_group_name_Hall '-P 1'
_symmetry_space_group_name_H-M 'P -1'
_atom_sites_solution_hydrogens geom
_atom_sites_solution_primary direct
_audit_creation_method SHELXL-2013
_cell_angle_alpha 96.233(6)
_cell_angle_beta 103.750(7)
_cell_angle_gamma 102.897(6)
_cell_formula_units_Z 2
_cell_length_a 10.281(3)
_cell_length_b 12.582(4)
_cell_length_c 17.968(5)
_cell_measurement_reflns_used 4752
_cell_measurement_temperature 200(2)
_cell_measurement_theta_max 26.53
_cell_measurement_theta_min 2.22
_cell_volume 2168.4(11)
_computing_cell_refinement 'Bruker SAINT'
_computing_data_collection 'Bruker APEX2'
_computing_data_reduction 'Bruker SAINT'
_computing_molecular_graphics 'Bruker SHELXTL'
_computing_publication_material 'Bruker SHELXTL'
_computing_structure_refinement 'SHELXL-2013 (Sheldrick, 2013)'
_computing_structure_solution 'SHELXS-97 (Sheldrick 2008)'
_diffrn_ambient_temperature 200(2)
_diffrn_measured_fraction_theta_full 1.000
_diffrn_measured_fraction_theta_max 0.999
_diffrn_measurement_device_type 'Bruker APEX'
_diffrn_measurement_method '\f and \w scans'
_diffrn_radiation_type MoK\a
_diffrn_radiation_wavelength 0.71073
_diffrn_reflns_av_R_equivalents 0.0314
_diffrn_reflns_av_unetI/netI 0.0449
_diffrn_reflns_laue_measured_fraction_full 1.000
_diffrn_reflns_laue_measured_fraction_max 0.999
_diffrn_reflns_limit_h_max 12
_diffrn_reflns_limit_h_min -12
_diffrn_reflns_limit_k_max 15
_diffrn_reflns_limit_k_min -15
_diffrn_reflns_limit_l_max 22
_diffrn_reflns_limit_l_min -22
_diffrn_reflns_number 21140
_diffrn_reflns_point_group_measured_fraction_full 1.000
_diffrn_reflns_point_group_measured_fraction_max 0.999
_diffrn_reflns_theta_full 25.242
_diffrn_reflns_theta_max 26.373
_diffrn_reflns_theta_min 1.685
_diffrn_source 'sealed tube'
_exptl_absorpt_coefficient_mu 3.800
_exptl_absorpt_correction_T_max 0.8930
_exptl_absorpt_correction_T_min 0.6871
_exptl_absorpt_correction_type multi-scan
_exptl_absorpt_process_details
;
Sheldrick, G. M. (2008). <i>SADABS</i>. University of G\"ottingen, Germany.
;
_exptl_crystal_colour green
_exptl_crystal_density_diffrn 1.480
_exptl_crystal_description needle
_exptl_crystal_F_000 972
_exptl_crystal_size_max 1.000
_exptl_crystal_size_mid 0.070
_exptl_crystal_size_min 0.040
_refine_diff_density_max 0.371
_refine_diff_density_min -0.484
_refine_diff_density_rms 0.067
_refine_ls_extinction_method none
_refine_ls_goodness_of_fit_ref 1.031
_refine_ls_hydrogen_treatment constr
_refine_ls_matrix_type full
_refine_ls_number_parameters 483
_refine_ls_number_reflns 8850
_refine_ls_number_restraints 210
_refine_ls_restrained_S_all 1.031
_refine_ls_R_factor_all 0.0590
_refine_ls_R_factor_gt 0.0330
_refine_ls_shift/su_max 0.003
_refine_ls_shift/su_mean 0.000
_refine_ls_structure_factor_coef Fsqd
_refine_ls_weighting_details 'w=1/[\s^2^(Fo^2^)+(0.0307P)^2^+0.0449P] where P=(Fo^2^+2Fc^2^)/3'
_refine_ls_weighting_scheme calc
_refine_ls_wR_factor_gt 0.0696
_refine_ls_wR_factor_ref 0.0793
_reflns_Friedel_coverage 0.000
_reflns_number_gt 6218
_reflns_number_total 8850
_reflns_threshold_expression 'I > 2\s(I)'
_cod_data_source_file jo5b02731_si_001.cif
_cod_data_source_block je26
_cod_depositor_comments 'Adding full bibliography for 4031817--4031822.cif.'
_cod_original_formula_sum 'C40 H46 Br4 N4 O0.50 Si2'
_cod_database_code 4031818
_shelx_space_group_comment
; 
The symmetry employed for this shelxl refinement is uniquely defined 
by the following loop, which should always be used as a source of 
symmetry information in preference to the above space-group names. 
They are only intended as comments. 
;
_shelx_estimated_absorpt_t_min 0.115
_shelx_estimated_absorpt_t_max 0.863
_shelxl_version_number 2013-4

loop_
_space_group_symop_operation_xyz
'x, y, z'
'-x, -y, -z'

loop_
_atom_site_label
_atom_site_type_symbol
_atom_site_fract_x
_atom_site_fract_y
_atom_site_fract_z
_atom_site_U_iso_or_equiv
_atom_site_adp_type
_atom_site_occupancy
_atom_site_site_symmetry_order
_atom_site_calc_flag
_atom_site_refinement_flags_posn
_atom_site_refinement_flags_adp
_atom_site_refinement_flags_occupancy
_atom_site_disorder_assembly
_atom_site_disorder_group
Br1 Br -0.02168(3) 0.12124(2) -0.13287(2) 0.04231(10) Uani 1 1 d . . . . .
Br2 Br 0.07918(3) 0.13627(2) 0.06063(2) 0.03582(9) Uani 1 1 d . . . . .
Br3 Br 0.53155(3) 1.38378(2) 0.14951(2) 0.05020(10) Uani 1 1 d . . . . .
Br4 Br 0.42709(3) 1.36097(2) -0.04427(2) 0.03984(9) Uani 1 1 d . . . . .
Si2 Si 0.52219(10) 0.80035(7) 0.34654(5) 0.0469(2) Uani 1 1 d . . . . .
C1 C 0.1514(3) 0.7346(2) -0.15175(16) 0.0285(6) Uani 1 1 d . . . . .
C2 C 0.1004(3) 0.7242(2) -0.21988(17) 0.0371(7) Uani 1 1 d . . . . .
C3 C 0.3726(3) 0.7664(2) 0.17536(16) 0.0306(6) Uani 1 1 d . . . . .
C4 C 0.4296(3) 0.7746(2) 0.24286(17) 0.0398(7) Uani 1 1 d . . . . .
C11 C 0.2066(3) 0.7427(2) -0.07020(14) 0.0239(6) Uani 1 1 d . . . . .
C12 C 0.1943(2) 0.6466(2) -0.03616(14) 0.0234(6) Uani 1 1 d . . . . .
N13 N 0.1332(2) 0.54733(17) -0.08347(12) 0.0266(5) Uani 1 1 d . . . . .
C14 C 0.1233(3) 0.4581(2) -0.05034(15) 0.0242(6) Uani 1 1 d . . . . .
C15 C 0.0628(3) 0.3519(2) -0.09777(16) 0.0296(6) Uani 1 1 d . . . . .
H15 H 0.0292 0.3464 -0.1524 0.036 Uiso 1 1 calc R U . . .
C16 C 0.0528(3) 0.2591(2) -0.06608(16) 0.0297(6) Uani 1 1 d . . . . .
C17 C 0.0991(3) 0.2661(2) 0.01674(16) 0.0284(6) Uani 1 1 d . . . . .
C18 C 0.1565(3) 0.3657(2) 0.06419(16) 0.0294(6) Uani 1 1 d . . . . .
H18 H 0.1858 0.3689 0.1189 0.035 Uiso 1 1 calc R U . . .
C19 C 0.1730(3) 0.4652(2) 0.03248(15) 0.0243(6) Uani 1 1 d . . . . .
N20 N 0.2331(2) 0.56212(17) 0.08011(12) 0.0259(5) Uani 1 1 d . . . . .
C21 C 0.2451(2) 0.6536(2) 0.04665(14) 0.0230(6) Uani 1 1 d . . . . .
C22 C 0.3122(2) 0.7583(2) 0.09485(14) 0.0248(6) Uani 1 1 d . . . . .
C23 C 0.3232(2) 0.8549(2) 0.06076(14) 0.0232(6) Uani 1 1 d . . . . .
N24 N 0.3833(2) 0.95471(17) 0.10757(12) 0.0280(5) Uani 1 1 d . . . . .
C25 C 0.3911(3) 1.0441(2) 0.07324(15) 0.0273(6) Uani 1 1 d . . . . .
C26 C 0.4500(3) 1.1516(2) 0.11959(17) 0.0343(7) Uani 1 1 d . . . . .
H26 H 0.4839 1.1588 0.1744 0.041 Uiso 1 1 calc R U . . .
C27 C 0.4580(3) 1.2430(2) 0.08605(17) 0.0332(7) Uani 1 1 d . . . . .
C28 C 0.4112(3) 1.2339(2) 0.00302(17) 0.0324(7) Uani 1 1 d . . . . .
C29 C 0.3558(3) 1.1332(2) -0.04286(16) 0.0288(6) Uani 1 1 d . . . . .
H29 H 0.3261 1.1281 -0.0977 0.035 Uiso 1 1 calc R U . . .
C30 C 0.3417(3) 1.0353(2) -0.00978(15) 0.0275(6) Uani 1 1 d . . . . .
N31 N 0.2833(2) 0.93773(17) -0.05649(12) 0.0259(5) Uani 1 1 d . . . . .
C32 C 0.2720(2) 0.8472(2) -0.02193(15) 0.0234(6) Uani 1 1 d . . . . .
Si1 Si 0.01591(10) 0.70229(7) -0.32467(5) 0.0440(2) Uani 1 1 d D U . . .
C41 C 0.1565(4) 0.7576(3) -0.37144(19) 0.0641(10) Uani 1 1 d D . . . .
H41 H 0.2002 0.8356 -0.3441 0.077 Uiso 1 1 calc R U . . .
C42 C 0.1026(5) 0.7652(4) -0.4571(2) 0.0995(16) Uani 1 1 d D . . . .
H42A H 0.0273 0.8022 -0.4633 0.149 Uiso 1 1 calc R U . . .
H42B H 0.0680 0.6906 -0.4880 0.149 Uiso 1 1 calc R U . . .
H42C H 0.1780 0.8077 -0.4750 0.149 Uiso 1 1 calc R U . . .
C43 C 0.2714(4) 0.6999(4) -0.3595(2) 0.0921(14) Uani 1 1 d D . . . .
H43A H 0.3032 0.6955 -0.3043 0.138 Uiso 1 1 calc R U . . .
H43B H 0.3487 0.7415 -0.3763 0.138 Uiso 1 1 calc R U . . .
H43C H 0.2372 0.6250 -0.3901 0.138 Uiso 1 1 calc R U . . .
C44 C -0.1147(4) 0.7863(3) -0.33715(19) 0.0604(10) Uani 1 1 d D . . . .
H44 H -0.1579 0.7784 -0.3942 0.072 Uiso 1 1 calc R U . . .
C45 C -0.0457(5) 0.9089(3) -0.3066(2) 0.0923(14) Uani 1 1 d D . . . .
H45A H 0.0290 0.9336 -0.3309 0.138 Uiso 1 1 calc R U . . .
H45B H -0.0072 0.9202 -0.2500 0.138 Uiso 1 1 calc R U . . .
H45C H -0.1145 0.9516 -0.3190 0.138 Uiso 1 1 calc R U . . .
C46 C -0.2305(4) 0.7464(4) -0.2998(2) 0.0892(14) Uani 1 1 d D . . . .
H46A H -0.2746 0.6678 -0.3204 0.134 Uiso 1 1 calc R U . . .
H46B H -0.2994 0.7891 -0.3117 0.134 Uiso 1 1 calc R U . . .
H46C H -0.1921 0.7564 -0.2434 0.134 Uiso 1 1 calc R U . . .
C47 C -0.0724(12) 0.5506(6) -0.3531(6) 0.069(4) Uani 0.650(12) 1 d D U P A 1
H47 H -0.1472 0.5379 -0.3258 0.083 Uiso 0.650(12) 1 calc R U P A 1
C48 C -0.1471(18) 0.5166(12) -0.4398(6) 0.095(6) Uani 0.650(12) 1 d D U P A 1
H48A H -0.2009 0.5693 -0.4561 0.142 Uiso 0.650(12) 1 calc R U P A 1
H48B H -0.2096 0.4423 -0.4491 0.142 Uiso 0.650(12) 1 calc R U P A 1
H48C H -0.0788 0.5164 -0.4696 0.142 Uiso 0.650(12) 1 calc R U P A 1
C49 C 0.0151(11) 0.4746(5) -0.3266(5) 0.096(4) Uani 0.650(12) 1 d D U P A 1
H49A H 0.0599 0.4971 -0.2707 0.144 Uiso 0.650(12) 1 calc R U P A 1
H49B H 0.0861 0.4783 -0.3549 0.144 Uiso 0.650(12) 1 calc R U P A 1
H49C H -0.0433 0.3987 -0.3367 0.144 Uiso 0.650(12) 1 calc R U P A 1
C51 C 0.7109(4) 0.8608(3) 0.3533(2) 0.0740(12) Uani 1 1 d D . . . .
H51 H 0.7124 0.9299 0.3305 0.089 Uiso 1 1 calc R U . . .
C52 C 0.7723(5) 0.7935(4) 0.3043(3) 0.138(2) Uani 1 1 d D . . . .
H52A H 0.7095 0.7698 0.2517 0.208 Uiso 1 1 calc R U . . .
H52B H 0.7858 0.7282 0.3272 0.208 Uiso 1 1 calc R U . . .
H52C H 0.8618 0.8382 0.3017 0.208 Uiso 1 1 calc R U . . .
C53 C 0.8018(5) 0.9003(4) 0.4363(3) 0.138(2) Uani 1 1 d D . . . .
H53A H 0.7586 0.9462 0.4652 0.207 Uiso 1 1 calc R U . . .
H53B H 0.8932 0.9440 0.4357 0.207 Uiso 1 1 calc R U . . .
H53C H 0.8122 0.8362 0.4614 0.207 Uiso 1 1 calc R U . . .
C54 C 0.4482(5) 0.9046(3) 0.39405(19) 0.0728(12) Uani 1 1 d D . . . .
H54 H 0.4959 0.9202 0.4510 0.087 Uiso 1 1 calc R U . . .
C55 C 0.2942(5) 0.8597(4) 0.3846(3) 0.1061(17) Uani 1 1 d D . . . .
H55A H 0.2785 0.7902 0.4051 0.159 Uiso 1 1 calc R U . . .
H55B H 0.2441 0.8461 0.3293 0.159 Uiso 1 1 calc R U . . .
H55C H 0.2605 0.9137 0.4132 0.159 Uiso 1 1 calc R U . . .
C56 C 0.4762(5) 1.0141(3) 0.3635(2) 0.0944(15) Uani 1 1 d D . . . .
H56A H 0.5760 1.0424 0.3707 0.142 Uiso 1 1 calc R U . . .
H56B H 0.4424 1.0681 0.3921 0.142 Uiso 1 1 calc R U . . .
H56C H 0.4279 1.0020 0.3080 0.142 Uiso 1 1 calc R U . . .
C57 C 0.4807(4) 0.6661(3) 0.38322(19) 0.0630(10) Uani 1 1 d D . . . .
H57 H 0.3774 0.6429 0.3717 0.076 Uiso 1 1 calc R U . . .
C58 C 0.5209(5) 0.5722(3) 0.3412(3) 0.1203(19) Uani 1 1 d D . . . .
H58A H 0.4831 0.5658 0.2849 0.181 Uiso 1 1 calc R U . . .
H58B H 0.4834 0.5028 0.3576 0.181 Uiso 1 1 calc R U . . .
H58C H 0.6221 0.5876 0.3538 0.181 Uiso 1 1 calc R U . . .
C59 C 0.5358(5) 0.6783(4) 0.4719(2) 0.1121(18) Uani 1 1 d D . . . .
H59A H 0.5052 0.7375 0.4973 0.168 Uiso 1 1 calc R U . . .
H59B H 0.6373 0.6967 0.4865 0.168 Uiso 1 1 calc R U . . .
H59C H 0.5000 0.6086 0.4886 0.168 Uiso 1 1 calc R U . . .
C47B C -0.061(2) 0.5496(9) -0.3589(9) 0.074(7) Uani 0.350(12) 1 d D U P A 2
H47B H 0.0147 0.5231 -0.3745 0.089 Uiso 0.350(12) 1 calc R U P A 2
C48B C -0.177(3) 0.5223(18) -0.4332(10) 0.055(5) Uani 0.350(12) 1 d D U P A 2
H48D H -0.1553 0.5744 -0.4679 0.082 Uiso 0.350(12) 1 calc R U P A 2
H48E H -0.2639 0.5279 -0.4210 0.082 Uiso 0.350(12) 1 calc R U P A 2
H48F H -0.1884 0.4467 -0.4589 0.082 Uiso 0.350(12) 1 calc R U P A 2
C49B C -0.090(2) 0.4844(10) -0.2970(7) 0.095(7) Uani 0.350(12) 1 d D U P A 2
H49D H -0.0158 0.5136 -0.2488 0.142 Uiso 0.350(12) 1 calc R U P A 2
H49E H -0.0950 0.4065 -0.3138 0.142 Uiso 0.350(12) 1 calc R U P A 2
H49F H -0.1787 0.4903 -0.2878 0.142 Uiso 0.350(12) 1 calc R U P A 2
KW1 O 0.674(2) 1.0198(17) 0.2169(12) 0.080 Uiso 0.123(4) 1 d . U . . .

loop_
_atom_site_aniso_label
_atom_site_aniso_U_11
_atom_site_aniso_U_22
_atom_site_aniso_U_33
_atom_site_aniso_U_23
_atom_site_aniso_U_13
_atom_site_aniso_U_12
Br1 0.0502(2) 0.01956(15) 0.0509(2) -0.00177(13) 0.01062(15) 0.00333(14)
Br2 0.03832(19) 0.02199(15) 0.0538(2) 0.01336(13) 0.02027(15) 0.00955(13)
Br3 0.0523(2) 0.02165(16) 0.0639(2) -0.00881(14) 0.00366(17) 0.00436(14)
Br4 0.03556(19) 0.02033(15) 0.0687(2) 0.01146(14) 0.02193(15) 0.00711(13)
Si2 0.0671(7) 0.0338(5) 0.0276(5) 0.0049(4) -0.0040(4) 0.0067(4)
C1 0.0340(17) 0.0171(13) 0.0316(17) 0.0040(12) 0.0033(13) 0.0069(12)
C2 0.048(2) 0.0253(15) 0.0357(18) 0.0054(13) 0.0065(15) 0.0088(14)
C3 0.0374(17) 0.0198(14) 0.0332(17) 0.0022(12) 0.0067(14) 0.0085(12)
C4 0.049(2) 0.0324(17) 0.0336(18) 0.0032(13) 0.0062(15) 0.0073(14)
C11 0.0248(15) 0.0213(13) 0.0248(14) 0.0020(11) 0.0047(11) 0.0073(11)
C12 0.0216(14) 0.0211(13) 0.0277(15) 0.0006(11) 0.0071(11) 0.0070(11)
N13 0.0267(13) 0.0212(12) 0.0290(13) 0.0007(9) 0.0038(10) 0.0059(10)
C14 0.0236(15) 0.0197(13) 0.0308(15) 0.0038(11) 0.0083(12) 0.0079(11)
C15 0.0309(16) 0.0221(14) 0.0328(16) 0.0003(12) 0.0052(12) 0.0063(12)
C16 0.0251(15) 0.0219(14) 0.0403(17) 0.0003(12) 0.0091(12) 0.0045(12)
C17 0.0256(15) 0.0204(14) 0.0456(18) 0.0107(12) 0.0156(13) 0.0104(12)
C18 0.0306(16) 0.0285(15) 0.0336(16) 0.0099(12) 0.0130(13) 0.0101(12)
C19 0.0236(15) 0.0187(13) 0.0334(15) 0.0056(11) 0.0104(12) 0.0077(11)
N20 0.0259(13) 0.0249(12) 0.0292(13) 0.0055(10) 0.0089(10) 0.0089(10)
C21 0.0220(14) 0.0210(13) 0.0281(15) 0.0058(11) 0.0079(11) 0.0079(11)
C22 0.0242(15) 0.0250(14) 0.0246(15) 0.0019(11) 0.0056(11) 0.0074(12)
C23 0.0215(14) 0.0212(13) 0.0261(15) -0.0007(11) 0.0063(11) 0.0063(11)
N24 0.0278(13) 0.0236(12) 0.0306(13) -0.0004(10) 0.0046(10) 0.0084(10)
C25 0.0224(15) 0.0204(14) 0.0369(17) -0.0005(12) 0.0057(12) 0.0060(11)
C26 0.0328(17) 0.0260(15) 0.0395(17) -0.0053(13) 0.0068(13) 0.0064(13)
C27 0.0254(16) 0.0208(15) 0.0494(19) -0.0058(13) 0.0091(13) 0.0044(12)
C28 0.0247(16) 0.0217(14) 0.0526(19) 0.0056(13) 0.0135(13) 0.0065(12)
C29 0.0290(16) 0.0240(14) 0.0364(17) 0.0060(12) 0.0123(13) 0.0086(12)
C30 0.0230(15) 0.0225(14) 0.0383(17) 0.0039(12) 0.0115(12) 0.0055(11)
N31 0.0262(13) 0.0196(11) 0.0320(13) 0.0031(9) 0.0089(10) 0.0056(9)
C32 0.0232(15) 0.0195(13) 0.0293(15) 0.0039(11) 0.0077(11) 0.0087(11)
Si1 0.0629(6) 0.0367(5) 0.0250(5) 0.0024(4) -0.0004(4) 0.0125(4)
C41 0.087(3) 0.064(3) 0.046(2) 0.0143(18) 0.022(2) 0.023(2)
C42 0.148(4) 0.117(4) 0.057(3) 0.045(3) 0.043(3) 0.051(3)
C43 0.096(4) 0.113(4) 0.080(3) 0.027(3) 0.040(3) 0.033(3)
C44 0.070(3) 0.067(3) 0.038(2) 0.0073(18) -0.0047(18) 0.028(2)
C45 0.117(4) 0.057(3) 0.106(4) 0.015(2) 0.016(3) 0.044(3)
C46 0.083(3) 0.097(4) 0.089(3) 0.002(3) 0.018(3) 0.038(3)
C47 0.082(7) 0.048(5) 0.057(6) -0.015(4) 0.001(4) 0.006(4)
C48 0.097(10) 0.082(7) 0.075(6) -0.030(5) -0.007(6) 0.014(6)
C49 0.113(7) 0.033(3) 0.113(6) 0.000(3) -0.007(5) 0.006(4)
C51 0.066(3) 0.065(3) 0.069(3) 0.015(2) -0.011(2) 0.001(2)
C52 0.076(4) 0.124(5) 0.204(7) 0.006(5) 0.043(4) 0.009(3)
C53 0.106(4) 0.142(5) 0.097(4) 0.035(3) -0.052(3) -0.029(3)
C54 0.131(4) 0.053(2) 0.032(2) -0.0005(17) 0.013(2) 0.031(2)
C55 0.152(5) 0.092(4) 0.112(4) 0.021(3) 0.081(4) 0.056(4)
C56 0.143(4) 0.044(2) 0.094(3) 0.008(2) 0.023(3) 0.032(3)
C57 0.082(3) 0.048(2) 0.055(2) 0.0237(18) 0.006(2) 0.015(2)
C58 0.172(5) 0.044(3) 0.164(5) 0.032(3) 0.068(4) 0.035(3)
C59 0.142(4) 0.099(4) 0.069(3) 0.056(3) -0.014(3) 0.004(3)
C47B 0.097(13) 0.034(8) 0.059(9) -0.005(6) -0.017(8) -0.004(7)
C48B 0.073(10) 0.037(8) 0.037(7) -0.009(5) 0.009(6) -0.008(7)
C49B 0.114(14) 0.046(7) 0.072(8) 0.015(6) -0.031(7) -0.029(8)

loop_
_atom_type_symbol
_atom_type_description
_atom_type_scat_dispersion_real
_atom_type_scat_dispersion_imag
_atom_type_scat_source
C C 0.0033 0.0016 'International Tables Vol C Tables 4.2.6.8 and 6.1.1.4'
H H 0.0000 0.0000 'International Tables Vol C Tables 4.2.6.8 and 6.1.1.4'
N N 0.0061 0.0033 'International Tables Vol C Tables 4.2.6.8 and 6.1.1.4'
Si Si 0.0817 0.0704 'International Tables Vol C Tables 4.2.6.8 and 6.1.1.4'
Br Br -0.2901 2.4595 'International Tables Vol C Tables 4.2.6.8 and 6.1.1.4'
O O 0.0106 0.0060 'International Tables Vol C Tables 4.2.6.8 and 6.1.1.4'

loop_
_geom_angle_atom_site_label_1
_geom_angle_atom_site_label_2
_geom_angle_atom_site_label_3
_geom_angle
C4 Si2 C57 107.27(14)
C4 Si2 C54 105.39(15)
C57 Si2 C54 110.27(17)
C4 Si2 C51 106.29(15)
C57 Si2 C51 115.95(18)
C54 Si2 C51 110.99(19)
C2 C1 C11 177.1(3)
C1 C2 Si1 177.3(3)
C4 C3 C22 177.0(3)
C3 C4 Si2 175.0(3)
C12 C11 C32 119.1(2)
C12 C11 C1 120.1(2)
C32 C11 C1 120.8(2)
N13 C12 C11 118.2(2)
N13 C12 C21 121.1(2)
C11 C12 C21 120.8(2)
C14 N13 C12 117.2(2)
N13 C14 C15 119.3(2)
N13 C14 C19 121.8(2)
C15 C14 C19 119.0(2)
C16 C15 C14 120.8(3)
C16 C15 H15 119.6
C14 C15 H15 119.6
C15 C16 C17 120.3(2)
C15 C16 Br1 118.4(2)
C17 C16 Br1 121.26(19)
C18 C17 C16 120.8(2)
C18 C17 Br2 119.2(2)
C16 C17 Br2 119.94(19)
C17 C18 C19 120.4(3)
C17 C18 H18 119.8
C19 C18 H18 119.8
N20 C19 C18 119.4(2)
N20 C19 C14 122.0(2)
C18 C19 C14 118.6(2)
C19 N20 C21 116.6(2)
N20 C21 C22 118.5(2)
N20 C21 C12 121.4(2)
C22 C21 C12 120.1(2)
C23 C22 C3 119.8(2)
C23 C22 C21 119.1(2)
C3 C22 C21 121.0(2)
N24 C23 C22 118.7(2)
N24 C23 C32 120.8(2)
C22 C23 C32 120.5(2)
C25 N24 C23 116.9(2)
N24 C25 C26 119.6(2)
N24 C25 C30 121.8(2)
C26 C25 C30 118.6(2)
C27 C26 C25 120.5(3)
C27 C26 H26 119.8
C25 C26 H26 119.8
C26 C27 C28 120.8(2)
C26 C27 Br3 119.2(2)
C28 C27 Br3 120.0(2)
C29 C28 C27 120.4(2)
C29 C28 Br4 118.7(2)
C27 C28 Br4 120.92(19)
C28 C29 C30 120.6(3)
C28 C29 H29 119.7
C30 C29 H29 119.7
N31 C30 C29 119.0(2)
N31 C30 C25 121.9(2)
C29 C30 C25 119.1(2)
C30 N31 C32 116.6(2)
N31 C32 C11 117.6(2)
N31 C32 C23 122.0(2)
C11 C32 C23 120.4(2)
C2 Si1 C44 106.56(14)
C2 Si1 C47 105.7(3)
C44 Si1 C47 110.7(4)
C2 Si1 C47B 107.9(5)
C44 Si1 C47B 114.0(7)
C2 Si1 C41 105.95(15)
C44 Si1 C41 110.37(16)
C47 Si1 C41 116.9(4)
C47B Si1 C41 111.6(7)
C43 C41 C42 111.2(3)
C43 C41 Si1 114.0(3)
C42 C41 Si1 113.8(3)
C43 C41 H41 105.6
C42 C41 H41 105.6
Si1 C41 H41 105.6
C41 C42 H42A 109.5
C41 C42 H42B 109.5
H42A C42 H42B 109.5
C41 C42 H42C 109.5
H42A C42 H42C 109.5
H42B C42 H42C 109.5
C41 C43 H43A 109.5
C41 C43 H43B 109.5
H43A C43 H43B 109.5
C41 C43 H43C 109.5
H43A C43 H43C 109.5
H43B C43 H43C 109.5
C46 C44 C45 110.3(3)
C46 C44 Si1 112.9(3)
C45 C44 Si1 111.3(3)
C46 C44 H44 107.4
C45 C44 H44 107.4
Si1 C44 H44 107.4
C44 C45 H45A 109.5
C44 C45 H45B 109.5
H45A C45 H45B 109.5
C44 C45 H45C 109.5
H45A C45 H45C 109.5
H45B C45 H45C 109.5
C44 C46 H46A 109.5
C44 C46 H46B 109.5
H46A C46 H46B 109.5
C44 C46 H46C 109.5
H46A C46 H46C 109.5
H46B C46 H46C 109.5
C49 C47 C48 111.1(10)
C49 C47 Si1 115.6(6)
C48 C47 Si1 113.0(7)
C49 C47 H47 105.4
C48 C47 H47 105.4
Si1 C47 H47 105.4
C47 C48 H48A 109.5
C47 C48 H48B 109.5
H48A C48 H48B 109.5
C47 C48 H48C 109.5
H48A C48 H48C 109.5
H48B C48 H48C 109.5
C47 C49 H49A 109.5
C47 C49 H49B 109.5
H49A C49 H49B 109.5
C47 C49 H49C 109.5
H49A C49 H49C 109.5
H49B C49 H49C 109.5
C52 C51 C53 112.8(4)
C52 C51 Si2 115.3(3)
C53 C51 Si2 113.7(3)
C52 C51 H51 104.5
C53 C51 H51 104.5
Si2 C51 H51 104.5
C51 C52 H52A 109.5
C51 C52 H52B 109.5
H52A C52 H52B 109.5
C51 C52 H52C 109.5
H52A C52 H52C 109.5
H52B C52 H52C 109.5
C51 C53 H53A 109.5
C51 C53 H53B 109.5
H53A C53 H53B 109.5
C51 C53 H53C 109.5
H53A C53 H53C 109.5
H53B C53 H53C 109.5
C55 C54 C56 110.6(4)
C55 C54 Si2 111.6(3)
C56 C54 Si2 111.6(3)
C55 C54 H54 107.6
C56 C54 H54 107.6
Si2 C54 H54 107.6
C54 C55 H55A 109.5
C54 C55 H55B 109.5
H55A C55 H55B 109.5
C54 C55 H55C 109.5
H55A C55 H55C 109.5
H55B C55 H55C 109.5
C54 C56 H56A 109.5
C54 C56 H56B 109.5
H56A C56 H56B 109.5
C54 C56 H56C 109.5
H56A C56 H56C 109.5
H56B C56 H56C 109.5
C58 C57 C59 111.5(3)
C58 C57 Si2 114.2(3)
C59 C57 Si2 113.1(2)
C58 C57 H57 105.8
C59 C57 H57 105.8
Si2 C57 H57 105.8
C57 C58 H58A 109.5
C57 C58 H58B 109.5
H58A C58 H58B 109.5
C57 C58 H58C 109.5
H58A C58 H58C 109.5
H58B C58 H58C 109.5
C57 C59 H59A 109.5
C57 C59 H59B 109.5
H59A C59 H59B 109.5
C57 C59 H59C 109.5
H59A C59 H59C 109.5
H59B C59 H59C 109.5
C49B C47B C48B 114.6(14)
C49B C47B Si1 115.2(10)
C48B C47B Si1 113.4(11)
C49B C47B H47B 103.9
C48B C47B H47B 103.9
Si1 C47B H47B 103.9
C47B C48B H48D 109.5
C47B C48B H48E 109.5
H48D C48B H48E 109.5
C47B C48B H48F 109.5
H48D C48B H48F 109.5
H48E C48B H48F 109.5
C47B C49B H49D 109.5
C47B C49B H49E 109.5
H49D C49B H49E 109.5
C47B C49B H49F 109.5
H49D C49B H49F 109.5
H49E C49B H49F 109.5

loop_
_geom_bond_atom_site_label_1
_geom_bond_atom_site_label_2
_geom_bond_distance
Br1 C16 1.885(3)
Br2 C17 1.881(3)
Br3 C27 1.888(3)
Br4 C28 1.884(3)
Si2 C4 1.836(3)
Si2 C57 1.877(3)
Si2 C54 1.881(4)
Si2 C51 1.889(4)
C1 C2 1.192(4)
C1 C11 1.423(4)
C2 Si1 1.838(3)
C3 C4 1.197(4)
C3 C22 1.415(4)
C11 C12 1.408(3)
C11 C32 1.420(3)
C12 N13 1.357(3)
C12 C21 1.441(3)
N13 C14 1.323(3)
C14 C15 1.424(3)
C14 C19 1.440(3)
C15 C16 1.348(4)
C15 H15 0.9500
C16 C17 1.437(4)
C17 C18 1.358(4)
C18 C19 1.424(3)
C18 H18 0.9500
C19 N20 1.337(3)
N20 C21 1.351(3)
C21 C22 1.422(3)
C22 C23 1.414(3)
C23 N24 1.357(3)
C23 C32 1.438(3)
N24 C25 1.336(3)
C25 C26 1.428(3)
C25 C30 1.440(4)
C26 C27 1.351(4)
C26 H26 0.9500
C27 C28 1.438(4)
C28 C29 1.356(3)
C29 C30 1.418(3)
C29 H29 0.9500
C30 N31 1.335(3)
N31 C32 1.351(3)
Si1 C44 1.875(3)
Si1 C47 1.877(7)
Si1 C47B 1.878(11)
Si1 C41 1.880(3)
C41 C43 1.506(5)
C41 C42 1.529(4)
C41 H41 1.0000
C42 H42A 0.9800
C42 H42B 0.9800
C42 H42C 0.9800
C43 H43A 0.9800
C43 H43B 0.9800
C43 H43C 0.9800
C44 C46 1.518(5)
C44 C45 1.525(4)
C44 H44 1.0000
C45 H45A 0.9800
C45 H45B 0.9800
C45 H45C 0.9800
C46 H46A 0.9800
C46 H46B 0.9800
C46 H46C 0.9800
C47 C49 1.493(10)
C47 C48 1.529(9)
C47 H47 1.0000
C48 H48A 0.9800
C48 H48B 0.9800
C48 H48C 0.9800
C49 H49A 0.9800
C49 H49B 0.9800
C49 H49C 0.9800
C51 C52 1.494(5)
C51 C53 1.521(5)
C51 H51 1.0000
C52 H52A 0.9800
C52 H52B 0.9800
C52 H52C 0.9800
C53 H53A 0.9800
C53 H53B 0.9800
C53 H53C 0.9800
C54 C55 1.520(5)
C54 C56 1.532(5)
C54 H54 1.0000
C55 H55A 0.9800
C55 H55B 0.9800
C55 H55C 0.9800
C56 H56A 0.9800
C56 H56B 0.9800
C56 H56C 0.9800
C57 C58 1.519(5)
C57 C59 1.537(4)
C57 H57 1.0000
C58 H58A 0.9800
C58 H58B 0.9800
C58 H58C 0.9800
C59 H59A 0.9800
C59 H59B 0.9800
C59 H59C 0.9800
C47B C49B 1.500(13)
C47B C48B 1.512(13)
C47B H47B 1.0000
C48B H48D 0.9800
C48B H48E 0.9800
C48B H48F 0.9800
C49B H49D 0.9800
C49B H49E 0.9800
C49B H49F 0.9800

loop_
_geom_torsion_atom_site_label_1
_geom_torsion_atom_site_label_2
_geom_torsion_atom_site_label_3
_geom_torsion_atom_site_label_4
_geom_torsion
C32 C11 C12 N13 -179.1(2)
C1 C11 C12 N13 2.2(4)
C32 C11 C12 C21 1.0(4)
C1 C11 C12 C21 -177.7(2)
C11 C12 N13 C14 179.7(2)
C21 C12 N13 C14 -0.4(3)
C12 N13 C14 C15 -178.6(2)
C12 N13 C14 C19 1.0(3)
N13 C14 C15 C16 179.1(2)
C19 C14 C15 C16 -0.4(4)
C14 C15 C16 C17 2.0(4)
C14 C15 C16 Br1 -177.50(19)
C15 C16 C17 C18 -1.5(4)
Br1 C16 C17 C18 178.0(2)
C15 C16 C17 Br2 178.0(2)
Br1 C16 C17 Br2 -2.5(3)
C16 C17 C18 C19 -0.6(4)
Br2 C17 C18 C19 179.90(19)
C17 C18 C19 N20 -178.2(2)
C17 C18 C19 C14 2.1(4)
N13 C14 C19 N20 -0.8(4)
C15 C14 C19 N20 178.7(2)
N13 C14 C19 C18 178.9(2)
C15 C14 C19 C18 -1.6(3)
C18 C19 N20 C21 -179.6(2)
C14 C19 N20 C21 0.0(4)
C19 N20 C21 C22 -178.2(2)
C19 N20 C21 C12 0.5(3)
N13 C12 C21 N20 -0.3(4)
C11 C12 C21 N20 179.6(2)
N13 C12 C21 C22 178.3(2)
C11 C12 C21 C22 -1.8(4)
N20 C21 C22 C23 -178.9(2)
C12 C21 C22 C23 2.4(4)
N20 C21 C22 C3 3.8(4)
C12 C21 C22 C3 -174.9(2)
C3 C22 C23 N24 -4.8(4)
C21 C22 C23 N24 177.8(2)
C3 C22 C23 C32 175.1(2)
C21 C22 C23 C32 -2.3(4)
C22 C23 N24 C25 -179.6(2)
C32 C23 N24 C25 0.5(3)
C23 N24 C25 C26 178.5(2)
C23 N24 C25 C30 -1.6(4)
N24 C25 C26 C27 -179.5(3)
C30 C25 C26 C27 0.6(4)
C25 C26 C27 C28 -1.8(4)
C25 C26 C27 Br3 178.12(19)
C26 C27 C28 C29 1.2(4)
Br3 C27 C28 C29 -178.7(2)
C26 C27 C28 Br4 -178.1(2)
Br3 C27 C28 Br4 2.0(3)
C27 C28 C29 C30 0.7(4)
Br4 C28 C29 C30 -179.96(19)
C28 C29 C30 N31 178.2(2)
C28 C29 C30 C25 -1.9(4)
N24 C25 C30 N31 1.3(4)
C26 C25 C30 N31 -178.8(2)
N24 C25 C30 C29 -178.6(2)
C26 C25 C30 C29 1.3(4)
C29 C30 N31 C32 -179.7(2)
C25 C30 N31 C32 0.4(4)
C30 N31 C32 C11 178.3(2)
C30 N31 C32 C23 -1.5(4)
C12 C11 C32 N31 179.4(2)
C1 C11 C32 N31 -2.0(4)
C12 C11 C32 C23 -0.8(4)
C1 C11 C32 C23 177.8(2)
N24 C23 C32 N31 1.2(4)
C22 C23 C32 N31 -178.7(2)
N24 C23 C32 C11 -178.6(2)
C22 C23 C32 C11 1.5(4)
C2 Si1 C41 C43 61.0(3)
C44 Si1 C41 C43 176.0(3)
C47 Si1 C41 C43 -56.4(5)
C47B Si1 C41 C43 -56.2(6)
C2 Si1 C41 C42 -170.0(3)
C44 Si1 C41 C42 -55.0(3)
C47 Si1 C41 C42 72.6(5)
C47B Si1 C41 C42 72.8(6)
C2 Si1 C44 C46 -64.8(3)
C47 Si1 C44 C46 49.6(4)
C47B Si1 C44 C46 54.1(6)
C41 Si1 C44 C46 -179.4(3)
C2 Si1 C44 C45 59.8(3)
C47 Si1 C44 C45 174.2(4)
C47B Si1 C44 C45 178.7(6)
C41 Si1 C44 C45 -54.8(3)
C2 Si1 C47 C49 -49.5(10)
C44 Si1 C47 C49 -164.5(8)
C47B Si1 C47 C49 66(8)
C41 Si1 C47 C49 68.0(10)
C2 Si1 C47 C48 -179.1(10)
C44 Si1 C47 C48 65.9(12)
C47B Si1 C47 C48 -64(8)
C41 Si1 C47 C48 -61.5(11)
C4 Si2 C51 C52 -54.4(4)
C57 Si2 C51 C52 64.7(4)
C54 Si2 C51 C52 -168.5(3)
C4 Si2 C51 C53 173.1(3)
C57 Si2 C51 C53 -67.8(4)
C54 Si2 C51 C53 59.0(4)
C4 Si2 C54 C55 61.7(3)
C57 Si2 C54 C55 -53.8(3)
C51 Si2 C54 C55 176.4(3)
C4 Si2 C54 C56 -62.7(3)
C57 Si2 C54 C56 -178.2(3)
C51 Si2 C54 C56 51.9(3)
C4 Si2 C57 C58 58.7(4)
C54 Si2 C57 C58 173.0(3)
C51 Si2 C57 C58 -59.9(4)
C4 Si2 C57 C59 -172.4(3)
C54 Si2 C57 C59 -58.1(4)
C51 Si2 C57 C59 69.0(4)
C2 Si1 C47B C49B 22.8(19)
C44 Si1 C47B C49B -95.3(16)
C47 Si1 C47B C49B -43(7)
C41 Si1 C47B C49B 138.8(16)
C2 Si1 C47B C48B 157.7(17)
C44 Si1 C47B C48B 40(2)
C47 Si1 C47B C48B 92(9)
C41 Si1 C47B C48B -86.3(19)
